data_2232468
loop_
_publ_author_name
'Kayalvizhi, M.'
'Vasuki, G.'
'Ramamurthi, K.'
'Veerareddy, A.'
'Laxminarasimha, G.'

_publ_section_title
;
 3-[Chloro(phenyl)methyl]-6-methyl-1,2-benzoxazole
;
_journal_coeditor_code SU2326
_journal_issue 11
_journal_name_full 'Acta Crystallographica Section E'
_journal_page_first o2999
_journal_paper_doi 10.1107/S1600536811042462
_journal_volume 67
_journal_year 2011
_chemical_formula_iupac 'C15 H12 Cl N O'
_chemical_formula_moiety 'C15 H12 Cl N O'
_chemical_formula_sum 'C15 H12 Cl N O'
_chemical_formula_weight 257.71
_chemical_name_systematic
;
3-[Chloro(phenyl)methyl]-6-methyl-1,2-benzoxazole
;
_space_group_IT_number 14
_symmetry_cell_setting monoclinic
_symmetry_space_group_name_Hall '-P 2ybc'
_symmetry_space_group_name_H-M 'P 1 21/c 1'
_atom_sites_solution_hydrogens geom
_atom_sites_solution_primary direct
_atom_sites_solution_secondary difmap
_audit_creation_method SHELXL-97
_cell_angle_alpha 90.00
_cell_angle_beta 103.738(3)
_cell_angle_gamma 90.00
_cell_formula_units_Z 4
_cell_length_a 13.2075(8)
_cell_length_b 6.5888(4)
_cell_length_c 15.1224(8)
_cell_measurement_reflns_used 25
_cell_measurement_temperature 293(2)
_cell_measurement_theta_max 30
_cell_measurement_theta_min 20
_cell_volume 1278.33(13)
_computing_cell_refinement 'APEX2 and SAINT (Bruker, 2004)'
_computing_data_collection 'APEX2 (Bruker, 2004)'
_computing_data_reduction 'SAINT and XPREP (Bruker, 2004)'
_computing_molecular_graphics 'ORTEP-3 (Farrugia, 1997) and Mercury (Macrae <i>et al.</i>, 2008)'
_computing_publication_material 'PLATON (Spek, 2009)'
_computing_structure_refinement 'SHELXL97 (Sheldrick, 2008)'
_computing_structure_solution 'SHELXS97 (Sheldrick, 2008)'
_diffrn_ambient_temperature 293(2)
_diffrn_measured_fraction_theta_full 0.992
_diffrn_measured_fraction_theta_max 0.992
_diffrn_measurement_device_type 'Bruker Kappa APEXII CCD'
_diffrn_measurement_method '\w and \f scan'
_diffrn_radiation_monochromator graphite
_diffrn_radiation_source 'fine-focus sealed tube'
_diffrn_radiation_type MoK\a
_diffrn_radiation_wavelength 0.71073
_diffrn_reflns_av_R_equivalents 0.0278
_diffrn_reflns_av_sigmaI/netI 0.0212
_diffrn_reflns_limit_h_max 15
_diffrn_reflns_limit_h_min -15
_diffrn_reflns_limit_k_max 7
_diffrn_reflns_limit_k_min -5
_diffrn_reflns_limit_l_max 17
_diffrn_reflns_limit_l_min -17
_diffrn_reflns_number 10507
_diffrn_reflns_theta_full 24.39
_diffrn_reflns_theta_max 24.39
_diffrn_reflns_theta_min 2.77
_exptl_absorpt_coefficient_mu 0.285
_exptl_absorpt_correction_T_max 0.9452
_exptl_absorpt_correction_T_min 0.9194
_exptl_absorpt_correction_type multi-scan
_exptl_absorpt_process_details '(SADABS; Bruker, 2001)'
_exptl_crystal_colour colourless
_exptl_crystal_density_diffrn 1.339
_exptl_crystal_density_method 'not measured'
_exptl_crystal_description block
_exptl_crystal_F_000 536
_exptl_crystal_size_max 0.30
_exptl_crystal_size_mid 0.30
_exptl_crystal_size_min 0.20
_refine_diff_density_max 0.315
_refine_diff_density_min -0.277
_refine_ls_extinction_method none
_refine_ls_goodness_of_fit_ref 1.060
_refine_ls_hydrogen_treatment constr
_refine_ls_matrix_type full
_refine_ls_number_parameters 163
_refine_ls_number_reflns 2087
_refine_ls_number_restraints 0
_refine_ls_restrained_S_all 1.060
_refine_ls_R_factor_all 0.0591
_refine_ls_R_factor_gt 0.0408
_refine_ls_shift/su_max 0.000
_refine_ls_shift/su_mean 0.000
_refine_ls_structure_factor_coef Fsqd
_refine_ls_weighting_details 'calc w=1/[\s^2^(Fo^2^)+(0.0577P)^2^+0.7285P] where P=(Fo^2^+2Fc^2^)/3'
_refine_ls_weighting_scheme calc
_refine_ls_wR_factor_gt 0.1075
_refine_ls_wR_factor_ref 0.1252
_reflns_number_gt 1621
_reflns_number_total 2087
_reflns_threshold_expression I>2sigma(I)
_cod_data_source_file su2326.cif
_cod_data_source_block I
_cod_original_sg_symbol_H-M 'P 21/c'
_cod_database_code 2232468
_cod_database_fobs_code 2232468

loop_
_symmetry_equiv_pos_as_xyz
'x, y, z'
'-x, y+1/2, -z+1/2'
'-x, -y, -z'
'x, -y-1/2, z-1/2'

loop_
_atom_site_type_symbol
_atom_site_label
_atom_site_fract_x
_atom_site_fract_y
_atom_site_fract_z
_atom_site_U_iso_or_equiv
_atom_site_adp_type
_atom_site_calc_flag
_atom_site_refinement_flags
_atom_site_occupancy
_atom_site_symmetry_multiplicity
C C14 0.3858(2) 0.3538(4) 0.10340(19) 0.0625(7) Uani d . 1 1
H H14 0.3663 0.4825 0.0803 0.075 Uiso calc R 1 1
C C15 0.33247(19) 0.2630(4) 0.16026(17) 0.0514(6) Uani d . 1 1
H H15 0.2771 0.3303 0.1756 0.062 Uiso calc R 1 1
C C10 0.36083(17) 0.0718(3) 0.19482(15) 0.0426(6) Uani d . 1 1
C C11 0.44364(18) -0.0247(4) 0.17192(16) 0.0512(6) Uani d . 1 1
H H11 0.4639 -0.1530 0.1953 0.061 Uiso calc R 1 1
C C12 0.4965(2) 0.0676(5) 0.11477(18) 0.0614(7) Uani d . 1 1
H H12 0.5521 0.0012 0.0995 0.074 Uiso calc R 1 1
C C13 0.4678(2) 0.2562(5) 0.08037(18) 0.0637(8) Uani d . 1 1
H H13 0.5035 0.3181 0.0416 0.076 Uiso calc R 1 1
C C9 0.30211(18) -0.0408(4) 0.25392(16) 0.0499(6) Uani d . 1 1
H H9 0.3434 -0.1605 0.2783 0.060 Uiso calc R 1 1
C C3 0.19728(18) -0.1135(3) 0.20317(16) 0.0453(6) Uani d . 1 1
C C3A 0.10029(17) -0.0106(3) 0.17045(15) 0.0407(5) Uani d . 1 1
C C4 0.05889(18) 0.1827(4) 0.17530(16) 0.0474(6) Uani d . 1 1
H H4 0.0998 0.2874 0.2060 0.057 Uiso calc R 1 1
C C5 -0.04334(19) 0.2133(4) 0.13360(17) 0.0512(6) Uani d . 1 1
H H5 -0.0716 0.3417 0.1366 0.061 Uiso calc R 1 1
C C6 -0.10804(18) 0.0600(4) 0.08627(16) 0.0486(6) Uani d . 1 1
C C7 -0.06762(19) -0.1303(4) 0.08068(17) 0.0526(6) Uani d . 1 1
H H7 -0.1082 -0.2348 0.0494 0.063 Uiso calc R 1 1
C C7A 0.03587(19) -0.1596(3) 0.12364(17) 0.0476(6) Uani d . 1 1
C C8 -0.2204(2) 0.1048(5) 0.0429(2) 0.0708(8) Uani d . 1 1
H H8A -0.2352 0.2441 0.0536 0.106 Uiso calc R 1 1
H H8B -0.2642 0.0181 0.0687 0.106 Uiso calc R 1 1
H H8C -0.2336 0.0809 -0.0215 0.106 Uiso calc R 1 1
N N2 0.19137(18) -0.3037(3) 0.17984(18) 0.0657(6) Uani d . 1 1
O O1 0.08903(15) -0.3377(3) 0.12767(15) 0.0693(6) Uani d . 1 1
Cl Cl 0.28938(6) 0.11252(13) 0.34931(5) 0.0704(3) Uani d . 1 1

loop_
_atom_site_aniso_label
_atom_site_aniso_U_11
_atom_site_aniso_U_22
_atom_site_aniso_U_33
_atom_site_aniso_U_12
_atom_site_aniso_U_13
_atom_site_aniso_U_23
C14 0.0699(18) 0.0508(17) 0.0611(16) -0.0066(14) 0.0044(14) 0.0094(13)
C15 0.0511(14) 0.0432(15) 0.0587(15) 0.0055(11) 0.0106(11) 0.0002(12)
C10 0.0392(12) 0.0423(14) 0.0416(12) 0.0019(10) 0.0006(9) -0.0024(10)
C11 0.0486(14) 0.0475(15) 0.0531(14) 0.0081(12) 0.0031(11) -0.0021(12)
C12 0.0488(15) 0.079(2) 0.0567(16) 0.0005(14) 0.0144(12) -0.0122(15)
C13 0.0619(17) 0.078(2) 0.0519(15) -0.0193(15) 0.0139(13) 0.0000(15)
C9 0.0551(15) 0.0430(14) 0.0513(14) 0.0105(11) 0.0120(11) 0.0057(11)
C3 0.0534(14) 0.0350(13) 0.0504(13) 0.0023(10) 0.0179(11) 0.0070(10)
C3A 0.0484(13) 0.0326(12) 0.0441(12) -0.0027(10) 0.0169(10) 0.0027(10)
C4 0.0526(14) 0.0376(14) 0.0511(14) -0.0020(11) 0.0103(11) -0.0060(11)
C5 0.0556(15) 0.0424(15) 0.0569(14) 0.0056(12) 0.0158(12) -0.0026(12)
C6 0.0458(13) 0.0564(17) 0.0450(13) -0.0035(12) 0.0137(10) 0.0013(11)
C7 0.0540(15) 0.0498(16) 0.0560(15) -0.0153(12) 0.0173(12) -0.0054(12)
C7A 0.0579(15) 0.0313(13) 0.0572(14) -0.0044(11) 0.0207(12) 0.0029(11)
C8 0.0540(16) 0.080(2) 0.0760(19) -0.0010(14) 0.0105(14) -0.0066(16)
N2 0.0642(15) 0.0356(13) 0.0970(18) 0.0053(10) 0.0186(13) 0.0041(12)
O1 0.0672(12) 0.0324(10) 0.1063(16) -0.0036(9) 0.0168(11) -0.0070(10)
Cl 0.0770(5) 0.0849(6) 0.0506(4) -0.0038(4) 0.0177(3) -0.0093(3)

loop_
_atom_type_symbol
_atom_type_description
_atom_type_scat_dispersion_real
_atom_type_scat_dispersion_imag
_atom_type_scat_source
C C 0.0033 0.0016 'International Tables Vol C Tables 4.2.6.8 and 6.1.1.4'
H H 0.0000 0.0000 'International Tables Vol C Tables 4.2.6.8 and 6.1.1.4'
N N 0.0061 0.0033 'International Tables Vol C Tables 4.2.6.8 and 6.1.1.4'
O O 0.0106 0.0060 'International Tables Vol C Tables 4.2.6.8 and 6.1.1.4'
Cl Cl 0.1484 0.1585 'International Tables Vol C Tables 4.2.6.8 and 6.1.1.4'

loop_
_geom_angle_atom_site_label_1
_geom_angle_atom_site_label_2
_geom_angle_atom_site_label_3
_geom_angle
C15 C14 C13 120.5(3)
C15 C14 H14 119.7
C13 C14 H14 119.7
C14 C15 C10 120.1(2)
C14 C15 H15 119.9
C10 C15 H15 119.9
C11 C10 C15 119.1(2)
C11 C10 C9 118.2(2)
C15 C10 C9 122.7(2)
C12 C11 C10 120.3(3)
C12 C11 H11 119.8
C10 C11 H11 119.8
C13 C12 C11 120.4(2)
C13 C12 H12 119.8
C11 C12 H12 119.8
C12 C13 C14 119.6(3)
C12 C13 H13 120.2
C14 C13 H13 120.2
C3 C9 C10 113.4(2)
C3 C9 Cl 109.88(16)
C10 C9 Cl 110.95(17)
C3 C9 H9 107.5
C10 C9 H9 107.5
Cl C9 H9 107.5
N2 C3 C3A 111.9(2)
N2 C3 C9 116.0(2)
C3A C3 C9 132.1(2)
C7A C3A C4 118.4(2)
C7A C3A C3 103.5(2)
C4 C3A C3 138.2(2)
C5 C4 C3A 118.0(2)
C5 C4 H4 121.0
C3A C4 H4 121.0
C4 C5 C6 123.0(2)
C4 C5 H5 118.5
C6 C5 H5 118.5
C7 C6 C5 119.3(2)
C7 C6 C8 120.7(2)
C5 C6 C8 120.0(2)
C6 C7 C7A 117.0(2)
C6 C7 H7 121.5
C7A C7 H7 121.5
O1 C7A C3A 110.0(2)
O1 C7A C7 125.8(2)
C3A C7A C7 124.3(2)
C6 C8 H8A 109.5
C6 C8 H8B 109.5
H8A C8 H8B 109.5
C6 C8 H8C 109.5
H8A C8 H8C 109.5
H8B C8 H8C 109.5
C3 N2 O1 107.0(2)
C7A O1 N2 107.68(18)

loop_
_geom_bond_atom_site_label_1
_geom_bond_atom_site_label_2
_geom_bond_distance
C14 C15 1.371(4)
C14 C13 1.374(4)
C14 H14 0.9300
C15 C10 1.381(3)
C15 H15 0.9300
C10 C11 1.378(3)
C10 C9 1.510(3)
C11 C12 1.375(4)
C11 H11 0.9300
C12 C13 1.365(4)
C12 H12 0.9300
C13 H13 0.9300
C9 C3 1.494(3)
C9 Cl 1.801(2)
C9 H9 0.9800
C3 N2 1.299(3)
C3 C3A 1.430(3)
C3A C7A 1.380(3)
C3A C4 1.395(3)
C4 C5 1.363(3)
C4 H4 0.9300
C5 C6 1.404(4)
C5 H5 0.9300
C6 C7 1.374(4)
C6 C8 1.502(4)
C7 C7A 1.380(3)
C7 H7 0.9300
C7A O1 1.361(3)
C8 H8A 0.9600
C8 H8B 0.9600
C8 H8C 0.9600
N2 O1 1.412(3)

loop_
_geom_torsion_atom_site_label_1
_geom_torsion_atom_site_label_2
_geom_torsion_atom_site_label_3
_geom_torsion_atom_site_label_4
_geom_torsion
C13 C14 C15 C10 -0.1(4)
C14 C15 C10 C11 0.5(4)
C14 C15 C10 C9 -176.9(2)
C15 C10 C11 C12 -0.6(3)
C9 C10 C11 C12 176.9(2)
C10 C11 C12 C13 0.3(4)
C11 C12 C13 C14 0.2(4)
C15 C14 C13 C12 -0.3(4)
C11 C10 C9 C3 -106.5(2)
C15 C10 C9 C3 71.0(3)
C11 C10 C9 Cl 129.31(19)
C15 C10 C9 Cl -53.2(3)
C10 C9 C3 N2 100.1(3)
Cl C9 C3 N2 -135.1(2)
C10 C9 C3 C3A -76.4(3)
Cl C9 C3 C3A 48.4(3)
N2 C3 C3A C7A -0.9(3)
C9 C3 C3A C7A 175.7(2)
N2 C3 C3A C4 177.7(3)
C9 C3 C3A C4 -5.6(5)
C7A C3A C4 C5 0.2(3)
C3 C3A C4 C5 -178.3(2)
C3A C4 C5 C6 -0.1(4)
C4 C5 C6 C7 -0.3(4)
C4 C5 C6 C8 179.3(2)
C5 C6 C7 C7A 0.6(3)
C8 C6 C7 C7A -179.0(2)
C4 C3A C7A O1 -178.9(2)
C3 C3A C7A O1 0.1(3)
C4 C3A C7A C7 0.2(4)
C3 C3A C7A C7 179.1(2)
C6 C7 C7A O1 178.3(2)
C6 C7 C7A C3A -0.6(4)
C3A C3 N2 O1 1.3(3)
C9 C3 N2 O1 -175.9(2)
C3A C7A O1 N2 0.7(3)
C7 C7A O1 N2 -178.4(2)
C3 N2 O1 C7A -1.2(3)
